data_7043866
loop_
_publ_author_name
'Koner, Abhishek'
'Serin, Spencer C.'
'Schnakenburg, Gregor'
'Patrick, Brian O.'
'Gates, Derek P.'
'Streubel, Rainer'

_publ_section_title
;
 Exploring the chemistry of backbone amino(chloro)phosphanyl-substituted
 imidazole-2-thiones
;
_journal_name_full 'Dalton Trans.'
_journal_paper_doi 10.1039/C7DT01859B
_journal_year 2017
_chemical_formula_moiety 'C26 H36 N3 P S'
_chemical_formula_sum 'C26 H36 N3 P S'
_chemical_formula_weight 453.61
_space_group_crystal_system triclinic
_space_group_IT_number 2
_space_group_name_Hall '-P 1'
_space_group_name_H-M_alt 'P -1'
_symmetry_space_group_name_Hall '-P 1'
_symmetry_space_group_name_H-M 'P -1'
_atom_sites_solution_hydrogens geom
_atom_sites_solution_primary direct
_audit_creation_date 2017-06-21
_audit_creation_method
;
Olex2 1.2
(compiled 2017.03.28 svn.r3405 for OlexSys, GUI svn.r5337)
;
_audit_update_record
;
2017-06-30 deposited with the CCDC.
2017-07-18 downloaded from the CCDC.
;
_cell_angle_alpha 99.675(4)
_cell_angle_beta 90.025(4)
_cell_angle_gamma 92.645(4)
_cell_formula_units_Z 4
_cell_length_a 9.4412(16)
_cell_length_b 15.818(3)
_cell_length_c 17.317(3)
_cell_measurement_reflns_used 9958
_cell_measurement_temperature 90(2)
_cell_measurement_theta_max 30.05
_cell_measurement_theta_min 2.39
_cell_volume 2546.5(8)
_computing_cell_refinement 'SAINT v8.37A (Bruker, 2015)'
_computing_data_reduction 'SAINT v8.37A (Bruker, 2015)'
_computing_molecular_graphics 'Olex2 (Dolomanov et al., 2009)'
_computing_publication_material 'Olex2 (Dolomanov et al., 2009)'
_computing_structure_refinement 'XL (Sheldrick, 2008)'
_computing_structure_solution 'SIR2004 (Burla et al., 2007)'
_diffrn_ambient_temperature 90(2)
_diffrn_detector 'Bruker APEX2 area detector'
_diffrn_detector_area_resol_mean 7.9
_diffrn_detector_type 'CCD area detector'
_diffrn_measured_fraction_theta_full 1.000
_diffrn_measured_fraction_theta_max 0.995
_diffrn_measurement_device 'Bruker D8 Kappa diffractometer'
_diffrn_measurement_device_type 'Bruker APEX II area detector'
_diffrn_measurement_method '\w and \f scans'
_diffrn_radiation_monochromator 'TRIUMPH curved-crystal'
_diffrn_radiation_probe x-ray
_diffrn_radiation_type MoK\a
_diffrn_radiation_wavelength 0.71073
_diffrn_reflns_av_R_equivalents 0.0473
_diffrn_reflns_av_unetI/netI 0.0557
_diffrn_reflns_Laue_measured_fraction_full 1.000
_diffrn_reflns_Laue_measured_fraction_max 0.995
_diffrn_reflns_limit_h_max 13
_diffrn_reflns_limit_h_min -12
_diffrn_reflns_limit_k_max 22
_diffrn_reflns_limit_k_min -22
_diffrn_reflns_limit_l_max 24
_diffrn_reflns_limit_l_min -24
_diffrn_reflns_number 55378
_diffrn_reflns_point_group_measured_fraction_full 1.000
_diffrn_reflns_point_group_measured_fraction_max 0.995
_diffrn_reflns_theta_full 26.000
_diffrn_reflns_theta_max 30.096
_diffrn_reflns_theta_min 1.193
_diffrn_source 'sealed X-ray tube'
_diffrn_standards_number 0
_exptl_absorpt_coefficient_mu 0.208
_exptl_absorpt_correction_T_max 0.988
_exptl_absorpt_correction_T_min 0.892
_exptl_absorpt_correction_type multi-scan
_exptl_absorpt_process_details
'SADABS-2016/2 (Bruker,2016/2) was used for absorption correction. wR2(int) was 0.0531 before and 0.0473 after correction. The Ratio of minimum to maximum transmission is 0.9303. The \l/2 correction factor is Not present.'
_exptl_crystal_colour colourless
_exptl_crystal_colour_primary colourless
_exptl_crystal_density_diffrn 1.183
_exptl_crystal_description prism
_exptl_crystal_F_000 976
_exptl_crystal_size_max 0.19
_exptl_crystal_size_mid 0.10
_exptl_crystal_size_min 0.06
_refine_diff_density_max 0.765
_refine_diff_density_min -0.396
_refine_diff_density_rms 0.065
_refine_ls_extinction_method none
_refine_ls_goodness_of_fit_ref 1.007
_refine_ls_hydrogen_treatment constr
_refine_ls_matrix_type full
_refine_ls_number_parameters 627
_refine_ls_number_reflns 14925
_refine_ls_number_restraints 36
_refine_ls_restrained_S_all 1.006
_refine_ls_R_factor_all 0.0741
_refine_ls_R_factor_gt 0.0462
_refine_ls_shift/su_max 0.001
_refine_ls_shift/su_mean 0.000
_refine_ls_structure_factor_coef Fsqd
_refine_ls_weighting_details 'w=1/[\s^2^(Fo^2^)+(0.0473P)^2^+1.1846P] where P=(Fo^2^+2Fc^2^)/3'
_refine_ls_weighting_scheme calc
_refine_ls_wR_factor_gt 0.0997
_refine_ls_wR_factor_ref 0.1120
_reflns_Friedel_coverage 0.000
_reflns_number_gt 11017
_reflns_number_total 14925
_reflns_threshold_expression 'I > 2\s(I)'
_cod_data_source_file c7dt01859b2.cif
_cod_data_source_block 4a
_cod_original_cell_volume 2546.5(7)
_cod_database_code 7043866
_shelx_shelxl_version_number 2016/6
_shelx_space_group_comment
;
The symmetry employed for this shelxl refinement is uniquely defined
by the following loop, which should always be used as a source of
symmetry information in preference to the above space-group names.
They are only intended as comments.
;
_shelx_estimated_absorpt_t_max 0.988
_shelx_estimated_absorpt_t_min 0.962
_olex2_refinement_description
;
1. Fixed Uiso
 At 1.2 times of:
  All C(H) groups, All C(H,H) groups
 At 1.5 times of:
  All C(H,H,H) groups
2. Rigid body (RIGU) restrains
 C11A, C12A, C13A, C14A, C15A, C16A
 with sigma for 1-2 distances of 0.004 and sigma for 1-3 distances of 0.004
3. Others
 Sof(C11A)=Sof(C12A)=Sof(H12A)=Sof(C13A)=Sof(H13A)=Sof(C14A)=Sof(H14A)=
 Sof(C15A)=Sof(H15A)=Sof(C16A)=Sof(H16A)=1-FVAR(1)
 Sof(C11)=Sof(C12)=Sof(H12)=Sof(C13)=Sof(H13)=Sof(C14)=Sof(H14)=Sof(C15)=
 Sof(H15)=Sof(C16)=Sof(H16)=FVAR(1)
 Sof(H10A)=1-FVAR(2)
 Sof(H10)=FVAR(2)
4.a Ternary CH refined with riding coordinates:
 C4(H4), C7(H7), C10(H10), C10(H10A), C30(H30), C33(H33), C36(H36)
4.b Secondary CH2 refined with riding coordinates:
 C23(H23A,H23B), C25(H25A,H25B), C49(H49A,H49B), C51(H51A,H51B)
4.c Aromatic/amide H refined with riding coordinates:
 C3(H3), C18(H18), C19(H19), C20(H20), C21(H21), C22(H22), C12(H12), C13(H13),
 C14(H14), C15(H15), C16(H16), C12A(H12A), C13A(H13A), C14A(H14A), C15A(H15A),
 C16A(H16A), C29(H29), C38(H38), C39(H39), C40(H40), C41(H41), C42(H42),
 C44(H44), C45(H45), C46(H46), C47(H47), C48(H48)
4.d Idealised Me refined as rotating group:
 C5(H5A,H5B,H5C), C6(H6A,H6B,H6C), C8(H8A,H8B,H8C), C9(H9A,H9B,H9C), C24(H24A,
 H24B,H24C), C26(H26A,H26B,H26C), C31(H31A,H31B,H31C), C32(H32A,H32B,H32C),
 C34(H34A,H34B,H34C), C35(H35A,H35B,H35C), C50(H50A,H50B,H50C), C52(H52A,H52B,
 H52C)
;
_olex2_submission_special_instructions 'No special instructions were received'

loop_
_space_group_symop_operation_xyz
'x, y, z'
'-x, -y, -z'

loop_
_atom_site_label
_atom_site_type_symbol
_atom_site_fract_x
_atom_site_fract_y
_atom_site_fract_z
_atom_site_U_iso_or_equiv
_atom_site_adp_type
_atom_site_occupancy
_atom_site_site_symmetry_order
_atom_site_calc_flag
_atom_site_refinement_flags_posn
_atom_site_refinement_flags_adp
_atom_site_refinement_flags_occupancy
_atom_site_disorder_assembly
_atom_site_disorder_group
S1 S 0.56609(4) 0.64677(2) 0.54295(2) 0.01449(8) Uani 1 1 d . . . . .
P1 P 0.69755(4) 0.83067(2) 0.29944(2) 0.01234(8) Uani 1 1 d . . . . .
N1 N 0.62172(13) 0.74907(8) 0.43113(7) 0.0119(2) Uani 1 1 d . . . . .
N2 N 0.67834(13) 0.61601(8) 0.39580(7) 0.0113(2) Uani 1 1 d . . . . .
N3 N 0.85919(14) 0.87434(8) 0.32872(8) 0.0142(3) Uani 1 1 d . . . . .
C1 C 0.62260(15) 0.67127(9) 0.45599(8) 0.0113(3) Uani 1 1 d . . . . .
C2 C 0.67868(15) 0.74220(9) 0.35482(8) 0.0117(3) Uani 1 1 d . . . . .
C3 C 0.71341(15) 0.65901(9) 0.33476(8) 0.0122(3) Uani 1 1 d . . . . .
H3 H 0.754939 0.634453 0.286716 0.015 Uiso 1 1 calc R . . . .
C4 C 0.56425(17) 0.82505(10) 0.48141(9) 0.0162(3) Uani 1 1 d . . . . .
H4 H 0.547507 0.808211 0.533910 0.019 Uiso 1 1 calc R . . . .
C5 C 0.4207(2) 0.84448(13) 0.45147(11) 0.0290(4) Uani 1 1 d . . . . .
H5A H 0.431156 0.860906 0.399597 0.043 Uiso 1 1 calc GR . . . .
H5B H 0.381188 0.891757 0.487722 0.043 Uiso 1 1 calc GR . . . .
H5C H 0.356688 0.793342 0.447709 0.043 Uiso 1 1 calc GR . . . .
C6 C 0.6688(2) 0.90157(12) 0.49473(12) 0.0307(4) Uani 1 1 d . . . . .
H6A H 0.761386 0.883233 0.509331 0.046 Uiso 1 1 calc GR . . . .
H6B H 0.634827 0.944954 0.536971 0.046 Uiso 1 1 calc GR . . . .
H6C H 0.677828 0.926100 0.446535 0.046 Uiso 1 1 calc GR . . . .
C7 C 0.71104(16) 0.52617(9) 0.39936(9) 0.0131(3) Uani 1 1 d . . . . .
H7 H 0.657542 0.507545 0.443908 0.016 Uiso 1 1 calc R . . . .
C8 C 0.66507(19) 0.46698(10) 0.32401(10) 0.0203(3) Uani 1 1 d . . . . .
H8A H 0.564483 0.473810 0.313829 0.031 Uiso 1 1 calc GR . . . .
H8B H 0.679564 0.407289 0.329405 0.031 Uiso 1 1 calc GR . . . .
H8C H 0.721590 0.481735 0.280297 0.031 Uiso 1 1 calc GR . . . .
C9 C 0.86901(17) 0.52235(11) 0.41532(10) 0.0192(3) Uani 1 1 d . . . . .
H9A H 0.922979 0.539954 0.371895 0.029 Uiso 1 1 calc GR . . . .
H9B H 0.890940 0.463525 0.420252 0.029 Uiso 1 1 calc GR . . . .
H9C H 0.894787 0.561104 0.464096 0.029 Uiso 1 1 calc GR . . . .
C10 C 0.72891(16) 0.76877(10) 0.19812(9) 0.0148(3) Uani 1 1 d . . . . .
H10 H 0.802725 0.726131 0.201389 0.018 Uiso 0.81(12) 1 calc R . P A 1
H10A H 0.791716 0.721967 0.206783 0.018 Uiso 0.19(12) 1 calc R . P A 2
C17 C 0.59666(16) 0.72226(10) 0.15866(9) 0.0148(3) Uani 1 1 d . . . . .
C18 C 0.47087(18) 0.76335(11) 0.15115(10) 0.0211(3) Uani 1 1 d . . . . .
H18 H 0.465458 0.822409 0.172783 0.025 Uiso 1 1 calc R . . . .
C19 C 0.35336(19) 0.71934(13) 0.11254(10) 0.0282(4) Uani 1 1 d . . . . .
H19 H 0.268916 0.748539 0.107794 0.034 Uiso 1 1 calc R . . . .
C20 C 0.3589(2) 0.63344(13) 0.08112(10) 0.0308(4) Uani 1 1 d . . . . .
H20 H 0.278476 0.603250 0.055069 0.037 Uiso 1 1 calc R . . . .
C21 C 0.4824(2) 0.59179(12) 0.08787(10) 0.0282(4) Uani 1 1 d . . . . .
H21 H 0.486810 0.532752 0.065933 0.034 Uiso 1 1 calc R . . . .
C22 C 0.60075(19) 0.63535(10) 0.12654(9) 0.0199(3) Uani 1 1 d . . . . .
H22 H 0.684759 0.605655 0.131059 0.024 Uiso 1 1 calc R . . . .
C23 C 0.88658(18) 0.96589(10) 0.32393(9) 0.0182(3) Uani 1 1 d . . . . .
H23A H 0.794717 0.992852 0.320527 0.022 Uiso 1 1 calc R . . . .
H23B H 0.939196 0.970274 0.275208 0.022 Uiso 1 1 calc R . . . .
C24 C 0.9708(2) 1.01571(11) 0.39331(10) 0.0241(4) Uani 1 1 d . . . . .
H24A H 0.981390 1.076295 0.387665 0.036 Uiso 1 1 calc GR . . . .
H24B H 1.064776 0.992126 0.394920 0.036 Uiso 1 1 calc GR . . . .
H24C H 0.920594 1.010774 0.441969 0.036 Uiso 1 1 calc GR . . . .
C25 C 0.98507(17) 0.82267(10) 0.32751(9) 0.0173(3) Uani 1 1 d . . . . .
H25A H 1.066463 0.854024 0.307440 0.021 Uiso 1 1 calc R . . . .
H25B H 0.967369 0.768092 0.290766 0.021 Uiso 1 1 calc R . . . .
C26 C 1.02433(18) 0.80239(11) 0.40774(10) 0.0214(3) Uani 1 1 d . . . . .
H26A H 1.108095 0.767576 0.402926 0.032 Uiso 1 1 calc GR . . . .
H26B H 0.944894 0.770513 0.427718 0.032 Uiso 1 1 calc GR . . . .
H26C H 1.045213 0.856061 0.444075 0.032 Uiso 1 1 calc GR . . . .
C11 C 0.7908(8) 0.8397(5) 0.1549(5) 0.0134(10) Uani 0.687(15) 1 d . . P B 1
C12 C 0.7209(6) 0.9142(3) 0.1476(3) 0.0175(8) Uani 0.687(15) 1 d . . P B 1
H12 H 0.626668 0.920557 0.166080 0.021 Uiso 0.687(15) 1 calc R . P B 1
C13 C 0.7872(7) 0.9788(3) 0.1137(2) 0.0258(10) Uani 0.687(15) 1 d . . P B 1
H13 H 0.738054 1.028870 0.109202 0.031 Uiso 0.687(15) 1 calc R . P B 1
C14 C 0.9243(7) 0.9710(3) 0.08643(19) 0.0282(12) Uani 0.687(15) 1 d . . P B 1
H14 H 0.970054 1.016071 0.064502 0.034 Uiso 0.687(15) 1 calc R . P B 1
C15 C 0.9948(5) 0.8971(4) 0.0912(2) 0.0280(12) Uani 0.687(15) 1 d . . P B 1
H15 H 1.088152 0.890603 0.071206 0.034 Uiso 0.687(15) 1 calc R . P B 1
C16 C 0.9279(6) 0.8321(3) 0.1255(3) 0.0220(9) Uani 0.687(15) 1 d . . P B 1
H16 H 0.976853 0.781626 0.128774 0.026 Uiso 0.687(15) 1 calc R . P B 1
C11A C 0.817(2) 0.8231(12) 0.1506(13) 0.019(3) Uani 0.313(15) 1 d . U P B 2
C12A C 0.7628(15) 0.8994(9) 0.1388(8) 0.025(2) Uani 0.313(15) 1 d . U P B 2
H12A H 0.670156 0.913311 0.156451 0.030 Uiso 0.313(15) 1 calc R . P B 2
C13A C 0.8447(15) 0.9575(8) 0.1003(7) 0.033(3) Uani 0.313(15) 1 d . U P B 2
H13A H 0.808686 1.010605 0.092513 0.040 Uiso 0.313(15) 1 calc R . P B 2
C14A C 0.9772(13) 0.9344(13) 0.0747(8) 0.045(4) Uani 0.313(15) 1 d . U P B 2
H14A H 1.033243 0.971872 0.048331 0.054 Uiso 0.313(15) 1 calc R . P B 2
C15A C 1.0297(12) 0.8591(14) 0.0863(9) 0.055(4) Uani 0.313(15) 1 d . U P B 2
H15A H 1.122306 0.844719 0.068882 0.067 Uiso 0.313(15) 1 calc R . P B 2
C16A C 0.9479(13) 0.8031(11) 0.1237(8) 0.030(3) Uani 0.313(15) 1 d . U P B 2
H16A H 0.984410 0.749789 0.130391 0.036 Uiso 0.313(15) 1 calc R . P B 2
S2 S -0.00268(4) 0.58673(3) 0.18655(2) 0.01985(9) Uani 1 1 d . . . . .
P2 P 0.19210(4) 0.25311(3) 0.17073(2) 0.01349(8) Uani 1 1 d . . . . .
N4 N 0.08221(14) 0.42005(8) 0.16651(7) 0.0154(3) Uani 1 1 d . . . . .
N5 N 0.16810(13) 0.50173(8) 0.27189(7) 0.0124(2) Uani 1 1 d . . . . .
N6 N 0.35772(14) 0.24955(9) 0.13621(7) 0.0160(3) Uani 1 1 d . . . . .
C27 C 0.08386(16) 0.50187(10) 0.20781(9) 0.0145(3) Uani 1 1 d . . . . .
C28 C 0.16489(16) 0.36784(10) 0.20521(9) 0.0139(3) Uani 1 1 d . . . . .
C29 C 0.21617(15) 0.42039(9) 0.27055(9) 0.0132(3) Uani 1 1 d . . . . .
H29 H 0.275603 0.403754 0.309118 0.016 Uiso 1 1 calc R . . . .
C30 C 0.0054(2) 0.39459(12) 0.09097(10) 0.0254(4) Uani 1 1 d . . . . .
H30 H -0.043742 0.446567 0.081392 0.030 Uiso 1 1 calc R . . . .
C31 C 0.1081(3) 0.37418(16) 0.02444(11) 0.0438(6) Uani 1 1 d . . . . .
H31A H 0.180108 0.421235 0.026921 0.066 Uiso 1 1 calc GR . . . .
H31B H 0.056734 0.367141 -0.025580 0.066 Uiso 1 1 calc GR . . . .
H31C H 0.154219 0.320900 0.028781 0.066 Uiso 1 1 calc GR . . . .
C32 C -0.1108(2) 0.32568(16) 0.09517(14) 0.0446(6) Uani 1 1 d . . . . .
H32A H -0.067785 0.271122 0.098323 0.067 Uiso 1 1 calc GR . . . .
H32B H -0.170818 0.318940 0.048157 0.067 Uiso 1 1 calc GR . . . .
H32C H -0.168548 0.342557 0.141723 0.067 Uiso 1 1 calc GR . . . .
C33 C 0.21196(16) 0.57972(10) 0.32800(9) 0.0137(3) Uani 1 1 d . . . . .
H33 H 0.129496 0.617610 0.336164 0.016 Uiso 1 1 calc R . . . .
C34 C 0.33268(19) 0.62822(11) 0.29334(10) 0.0226(4) Uani 1 1 d . . . . .
H34A H 0.414024 0.591665 0.283768 0.034 Uiso 1 1 calc GR . . . .
H34B H 0.360391 0.680460 0.330147 0.034 Uiso 1 1 calc GR . . . .
H34C H 0.301274 0.643715 0.243827 0.034 Uiso 1 1 calc GR . . . .
C35 C 0.25254(17) 0.55692(11) 0.40672(9) 0.0179(3) Uani 1 1 d . . . . .
H35A H 0.175016 0.522303 0.425229 0.027 Uiso 1 1 calc GR . . . .
H35B H 0.270234 0.609690 0.444732 0.027 Uiso 1 1 calc GR . . . .
H35C H 0.338509 0.524067 0.400923 0.027 Uiso 1 1 calc GR . . . .
C36 C 0.20424(16) 0.22471(9) 0.27157(9) 0.0128(3) Uani 1 1 d . . . . .
H36 H 0.266557 0.269772 0.304256 0.015 Uiso 1 1 calc R . . . .
C37 C 0.27247(16) 0.13937(10) 0.26824(9) 0.0134(3) Uani 1 1 d . . . . .
C38 C 0.40599(17) 0.13841(11) 0.30226(9) 0.0177(3) Uani 1 1 d . . . . .
H38 H 0.453990 0.191051 0.324291 0.021 Uiso 1 1 calc R . . . .
C39 C 0.46980(19) 0.06148(11) 0.30438(10) 0.0227(4) Uani 1 1 d . . . . .
H39 H 0.560586 0.061793 0.328127 0.027 Uiso 1 1 calc R . . . .
C40 C 0.40124(19) -0.01601(11) 0.27185(10) 0.0235(4) Uani 1 1 d . . . . .
H40 H 0.443865 -0.068700 0.274525 0.028 Uiso 1 1 calc R . . . .
C41 C 0.27109(19) -0.01602(11) 0.23570(11) 0.0242(4) Uani 1 1 d . . . . .
H41 H 0.225183 -0.068757 0.212107 0.029 Uiso 1 1 calc R . . . .
C42 C 0.20653(18) 0.06128(10) 0.23365(10) 0.0204(3) Uani 1 1 d . . . . .
H42 H 0.116971 0.060747 0.208502 0.024 Uiso 1 1 calc R . . . .
C43 C 0.05667(16) 0.22833(9) 0.30687(9) 0.0139(3) Uani 1 1 d . . . . .
C44 C 0.04031(17) 0.26973(10) 0.38390(9) 0.0169(3) Uani 1 1 d . . . . .
H44 H 0.121215 0.293808 0.413759 0.020 Uiso 1 1 calc R . . . .
C45 C -0.09383(18) 0.27603(11) 0.41734(10) 0.0214(3) Uani 1 1 d . . . . .
H45 H -0.103669 0.304239 0.469860 0.026 Uiso 1 1 calc R . . . .
C46 C -0.21286(18) 0.24147(11) 0.37458(11) 0.0241(4) Uani 1 1 d . . . . .
H46 H -0.304220 0.246456 0.397408 0.029 Uiso 1 1 calc R . . . .
C47 C -0.19787(18) 0.19953(12) 0.29821(11) 0.0238(4) Uani 1 1 d . . . . .
H47 H -0.279107 0.175084 0.268856 0.029 Uiso 1 1 calc R . . . .
C48 C -0.06412(17) 0.19312(11) 0.26439(10) 0.0188(3) Uani 1 1 d . . . . .
H48 H -0.054887 0.164544 0.211944 0.023 Uiso 1 1 calc R . . . .
C49 C 0.47880(17) 0.30320(10) 0.17221(9) 0.0174(3) Uani 1 1 d . . . . .
H49A H 0.564340 0.268833 0.167120 0.021 Uiso 1 1 calc R . . . .
H49B H 0.460490 0.320926 0.228766 0.021 Uiso 1 1 calc R . . . .
C50 C 0.50745(19) 0.38317(12) 0.13511(10) 0.0245(4) Uani 1 1 d . . . . .
H50A H 0.524360 0.366109 0.078941 0.037 Uiso 1 1 calc GR . . . .
H50B H 0.591171 0.415591 0.159905 0.037 Uiso 1 1 calc GR . . . .
H50C H 0.425209 0.419193 0.142664 0.037 Uiso 1 1 calc GR . . . .
C51 C 0.38115(19) 0.19902(12) 0.05828(10) 0.0240(4) Uani 1 1 d . . . . .
H51A H 0.424908 0.237123 0.024158 0.029 Uiso 1 1 calc R . . . .
H51B H 0.288416 0.176550 0.034847 0.029 Uiso 1 1 calc R . . . .
C52 C 0.4757(3) 0.12440(15) 0.06054(14) 0.0493(6) Uani 1 1 d . . . . .
H52A H 0.487117 0.092875 0.007312 0.074 Uiso 1 1 calc GR . . . .
H52B H 0.432302 0.085864 0.093545 0.074 Uiso 1 1 calc GR . . . .
H52C H 0.568753 0.146284 0.082219 0.074 Uiso 1 1 calc GR . . . .

loop_
_atom_site_aniso_label
_atom_site_aniso_U_11
_atom_site_aniso_U_22
_atom_site_aniso_U_33
_atom_site_aniso_U_23
_atom_site_aniso_U_13
_atom_site_aniso_U_12
S1 0.01681(18) 0.01592(19) 0.01098(17) 0.00299(14) 0.00196(13) 0.00060(13)
P1 0.01465(19) 0.00996(18) 0.01293(18) 0.00370(14) -0.00195(13) -0.00040(13)
N1 0.0127(6) 0.0098(6) 0.0129(6) 0.0008(5) -0.0001(4) 0.0010(4)
N2 0.0142(6) 0.0091(6) 0.0107(6) 0.0017(4) 0.0016(4) 0.0006(4)
N3 0.0161(6) 0.0111(6) 0.0159(6) 0.0046(5) -0.0038(5) -0.0024(5)
C1 0.0110(7) 0.0106(7) 0.0119(7) 0.0010(5) -0.0008(5) -0.0004(5)
C2 0.0114(7) 0.0117(7) 0.0120(7) 0.0016(5) 0.0000(5) -0.0002(5)
C3 0.0131(7) 0.0127(7) 0.0113(7) 0.0036(5) 0.0001(5) -0.0013(5)
C4 0.0209(8) 0.0120(7) 0.0149(7) -0.0008(6) 0.0018(6) 0.0037(6)
C5 0.0263(10) 0.0307(10) 0.0307(10) 0.0037(8) 0.0047(7) 0.0150(8)
C6 0.0369(11) 0.0189(9) 0.0307(10) -0.0093(7) 0.0116(8) -0.0080(7)
C7 0.0174(7) 0.0083(7) 0.0145(7) 0.0035(5) 0.0019(5) 0.0025(5)
C8 0.0280(9) 0.0114(7) 0.0207(8) 0.0000(6) -0.0032(6) 0.0009(6)
C9 0.0184(8) 0.0176(8) 0.0234(8) 0.0076(6) -0.0002(6) 0.0041(6)
C10 0.0153(7) 0.0167(8) 0.0128(7) 0.0036(6) -0.0016(5) -0.0007(5)
C17 0.0186(8) 0.0155(7) 0.0106(7) 0.0037(6) -0.0009(5) -0.0020(6)
C18 0.0236(9) 0.0207(8) 0.0180(8) 0.0009(6) -0.0031(6) 0.0008(6)
C19 0.0209(9) 0.0450(12) 0.0184(8) 0.0049(8) -0.0046(7) -0.0015(8)
C20 0.0333(11) 0.0421(12) 0.0150(8) 0.0044(8) -0.0059(7) -0.0199(9)
C21 0.0512(12) 0.0179(9) 0.0132(8) 0.0003(6) 0.0008(7) -0.0138(8)
C22 0.0318(9) 0.0158(8) 0.0127(7) 0.0038(6) 0.0012(6) 0.0012(6)
C23 0.0246(8) 0.0125(7) 0.0182(8) 0.0063(6) -0.0040(6) -0.0048(6)
C24 0.0337(10) 0.0158(8) 0.0222(8) 0.0044(7) -0.0074(7) -0.0087(7)
C25 0.0148(7) 0.0183(8) 0.0189(8) 0.0037(6) -0.0015(6) -0.0006(6)
C26 0.0218(8) 0.0210(9) 0.0218(8) 0.0041(7) -0.0073(6) 0.0037(6)
C11 0.013(2) 0.017(3) 0.0094(14) 0.0030(18) -0.0006(16) -0.0023(15)
C12 0.022(2) 0.0152(17) 0.0165(16) 0.0059(13) -0.0015(14) -0.0002(13)
C13 0.040(3) 0.0226(17) 0.0157(14) 0.0074(12) -0.0007(14) -0.0038(14)
C14 0.040(3) 0.028(2) 0.0162(14) 0.0064(13) 0.0013(15) -0.0144(18)
C15 0.028(2) 0.040(3) 0.0156(18) 0.0065(17) 0.0029(15) -0.0104(18)
C16 0.025(2) 0.024(2) 0.0160(15) 0.0013(16) -0.0009(14) -0.0003(15)
C11A 0.020(6) 0.021(6) 0.017(5) 0.004(4) -0.008(4) 0.001(3)
C12A 0.027(6) 0.030(5) 0.019(4) 0.006(3) -0.002(4) 0.001(3)
C13A 0.037(6) 0.032(5) 0.036(5) 0.023(4) -0.013(4) -0.012(4)
C14A 0.028(4) 0.075(9) 0.044(6) 0.049(7) -0.014(4) -0.013(5)
C15A 0.028(5) 0.092(10) 0.062(7) 0.062(8) -0.009(4) -0.007(5)
C16A 0.016(4) 0.054(8) 0.029(5) 0.032(6) 0.001(3) 0.002(4)
S2 0.0232(2) 0.0217(2) 0.01612(19) 0.00465(15) -0.00101(15) 0.01134(16)
P2 0.01445(19) 0.01420(19) 0.01139(18) 0.00064(14) -0.00102(13) 0.00153(14)
N4 0.0179(7) 0.0187(7) 0.0102(6) 0.0025(5) -0.0021(5) 0.0055(5)
N5 0.0131(6) 0.0131(6) 0.0111(6) 0.0020(5) -0.0008(4) 0.0017(5)
N6 0.0154(6) 0.0197(7) 0.0119(6) -0.0001(5) 0.0016(5) 0.0009(5)
C27 0.0144(7) 0.0180(8) 0.0119(7) 0.0040(6) 0.0008(5) 0.0047(5)
C28 0.0145(7) 0.0156(7) 0.0125(7) 0.0038(6) -0.0001(5) 0.0033(5)
C29 0.0131(7) 0.0139(7) 0.0134(7) 0.0037(6) 0.0005(5) 0.0028(5)
C30 0.0342(10) 0.0268(9) 0.0145(8) -0.0003(7) -0.0109(7) 0.0082(7)
C31 0.0598(15) 0.0559(15) 0.0157(9) 0.0025(9) -0.0026(9) 0.0168(12)
C32 0.0348(12) 0.0521(14) 0.0435(13) -0.0025(11) -0.0226(10) 0.0039(10)
C33 0.0155(7) 0.0127(7) 0.0126(7) 0.0012(5) 0.0000(5) 0.0017(5)
C34 0.0261(9) 0.0217(9) 0.0196(8) 0.0044(7) 0.0017(6) -0.0054(7)
C35 0.0210(8) 0.0193(8) 0.0131(7) 0.0014(6) -0.0014(6) 0.0023(6)
C36 0.0139(7) 0.0114(7) 0.0130(7) 0.0013(5) -0.0003(5) 0.0007(5)
C37 0.0150(7) 0.0129(7) 0.0127(7) 0.0029(5) 0.0030(5) 0.0016(5)
C38 0.0185(8) 0.0180(8) 0.0163(7) 0.0009(6) -0.0019(6) 0.0034(6)
C39 0.0228(9) 0.0266(9) 0.0194(8) 0.0034(7) -0.0019(6) 0.0108(7)
C40 0.0312(10) 0.0188(8) 0.0223(8) 0.0057(7) 0.0063(7) 0.0124(7)
C41 0.0280(9) 0.0133(8) 0.0301(9) 0.0010(7) 0.0059(7) 0.0002(6)
C42 0.0164(8) 0.0170(8) 0.0267(9) 0.0010(7) -0.0001(6) 0.0003(6)
C43 0.0148(7) 0.0115(7) 0.0164(7) 0.0049(6) 0.0012(5) 0.0028(5)
C44 0.0205(8) 0.0140(7) 0.0170(7) 0.0050(6) 0.0019(6) 0.0036(6)
C45 0.0261(9) 0.0199(8) 0.0202(8) 0.0071(6) 0.0083(6) 0.0083(6)
C46 0.0185(8) 0.0265(9) 0.0317(10) 0.0156(7) 0.0090(7) 0.0089(7)
C47 0.0146(8) 0.0295(10) 0.0297(9) 0.0119(7) -0.0001(6) 0.0009(6)
C48 0.0161(8) 0.0218(8) 0.0191(8) 0.0049(6) 0.0000(6) 0.0024(6)
C49 0.0157(8) 0.0210(8) 0.0154(7) 0.0031(6) 0.0011(6) 0.0006(6)
C50 0.0262(9) 0.0269(9) 0.0206(8) 0.0059(7) 0.0029(7) -0.0040(7)
C51 0.0248(9) 0.0278(9) 0.0170(8) -0.0040(7) 0.0042(6) 0.0032(7)
C52 0.0501(14) 0.0446(14) 0.0461(14) -0.0189(11) -0.0022(11) 0.0247(11)

loop_
_atom_type_symbol
_atom_type_description
_atom_type_scat_dispersion_real
_atom_type_scat_dispersion_imag
_atom_type_scat_source
C C 0.0033 0.0016 'International Tables Vol C Tables 4.2.6.8 and 6.1.1.4'
H H 0.0000 0.0000 'International Tables Vol C Tables 4.2.6.8 and 6.1.1.4'
N N 0.0061 0.0033 'International Tables Vol C Tables 4.2.6.8 and 6.1.1.4'
P P 0.1023 0.0942 'International Tables Vol C Tables 4.2.6.8 and 6.1.1.4'
S S 0.1246 0.1234 'International Tables Vol C Tables 4.2.6.8 and 6.1.1.4'

loop_
_geom_angle_atom_site_label_1
_geom_angle_atom_site_label_2
_geom_angle_atom_site_label_3
_geom_angle
N3 P1 C2 102.00(7)
N3 P1 C10 103.90(7)
C2 P1 C10 100.16(7)
C1 N1 C2 110.05(12)
C1 N1 C4 120.95(12)
C2 N1 C4 128.99(13)
C1 N2 C3 109.91(12)
C1 N2 C7 124.62(12)
C3 N2 C7 125.14(12)
C23 N3 P1 116.97(10)
C25 N3 P1 122.39(10)
C25 N3 C23 115.96(12)
N1 C1 S1 127.93(11)
N2 C1 S1 126.27(11)
N2 C1 N1 105.79(12)
N1 C2 P1 124.64(11)
C3 C2 P1 129.85(11)
C3 C2 N1 105.51(13)
N2 C3 H3 125.6
C2 C3 N2 108.74(13)
C2 C3 H3 125.6
N1 C4 H4 106.2
N1 C4 C5 110.75(13)
N1 C4 C6 112.83(13)
C5 C4 H4 106.2
C6 C4 H4 106.2
C6 C4 C5 113.95(15)
C4 C5 H5A 109.5
C4 C5 H5B 109.5
C4 C5 H5C 109.5
H5A C5 H5B 109.5
H5A C5 H5C 109.5
H5B C5 H5C 109.5
C4 C6 H6A 109.5
C4 C6 H6B 109.5
C4 C6 H6C 109.5
H6A C6 H6B 109.5
H6A C6 H6C 109.5
H6B C6 H6C 109.5
N2 C7 H7 108.5
N2 C7 C8 110.78(12)
N2 C7 C9 108.88(12)
C8 C7 H7 108.5
C9 C7 H7 108.5
C9 C7 C8 111.69(13)
C7 C8 H8A 109.5
C7 C8 H8B 109.5
C7 C8 H8C 109.5
H8A C8 H8B 109.5
H8A C8 H8C 109.5
H8B C8 H8C 109.5
C7 C9 H9A 109.5
C7 C9 H9B 109.5
C7 C9 H9C 109.5
H9A C9 H9B 109.5
H9A C9 H9C 109.5
H9B C9 H9C 109.5
P1 C10 H10 109.1
P1 C10 H10A 104.7
C17 C10 P1 114.08(11)
C17 C10 H10 109.1
C17 C10 H10A 104.7
C17 C10 C11 113.2(4)
C11 C10 P1 102.0(3)
C11 C10 H10 109.1
C11A C10 P1 110.4(8)
C11A C10 H10A 104.7
C11A C10 C17 116.8(9)
C18 C17 C10 122.76(14)
C22 C17 C10 119.29(14)
C22 C17 C18 117.93(15)
C17 C18 H18 119.4
C19 C18 C17 121.16(16)
C19 C18 H18 119.4
C18 C19 H19 119.9
C20 C19 C18 120.26(18)
C20 C19 H19 119.9
C19 C20 H20 120.3
C21 C20 C19 119.41(16)
C21 C20 H20 120.3
C20 C21 H21 119.6
C20 C21 C22 120.76(17)
C22 C21 H21 119.6
C17 C22 H22 119.8
C21 C22 C17 120.48(16)
C21 C22 H22 119.8
N3 C23 H23A 108.8
N3 C23 H23B 108.8
N3 C23 C24 113.70(13)
H23A C23 H23B 107.7
C24 C23 H23A 108.8
C24 C23 H23B 108.8
C23 C24 H24A 109.5
C23 C24 H24B 109.5
C23 C24 H24C 109.5
H24A C24 H24B 109.5
H24A C24 H24C 109.5
H24B C24 H24C 109.5
N3 C25 H25A 108.9
N3 C25 H25B 108.9
N3 C25 C26 113.46(13)
H25A C25 H25B 107.7
C26 C25 H25A 108.9
C26 C25 H25B 108.9
C25 C26 H26A 109.5
C25 C26 H26B 109.5
C25 C26 H26C 109.5
H26A C26 H26B 109.5
H26A C26 H26C 109.5
H26B C26 H26C 109.5
C12 C11 C10 123.9(4)
C16 C11 C10 118.3(4)
C16 C11 C12 117.7(5)
C11 C12 H12 119.5
C13 C12 C11 121.0(4)
C13 C12 H12 119.5
C12 C13 H13 119.8
C14 C13 C12 120.5(3)
C14 C13 H13 119.8
C13 C14 H14 120.1
C13 C14 C15 119.8(3)
C15 C14 H14 120.1
C14 C15 H15 120.2
C14 C15 C16 119.6(3)
C16 C15 H15 120.2
C11 C16 C15 121.4(4)
C11 C16 H16 119.3
C15 C16 H16 119.3
C12A C11A C10 117.1(11)
C16A C11A C10 123.5(11)
C16A C11A C12A 119.3(14)
C11A C12A H12A 119.8
C11A C12A C13A 120.5(11)
C13A C12A H12A 119.8
C12A C13A H13A 121.1
C14A C13A C12A 117.9(8)
C14A C13A H13A 121.1
C13A C14A H14A 119.3
C15A C14A C13A 121.4(9)
C15A C14A H14A 119.3
C14A C15A H15A 120.1
C14A C15A C16A 119.9(10)
C16A C15A H15A 120.1
C11A C16A C15A 121.1(11)
C11A C16A H16A 119.4
C15A C16A H16A 119.4
N6 P2 C28 105.13(7)
N6 P2 C36 105.41(7)
C28 P2 C36 95.04(7)
C27 N4 C28 110.34(12)
C27 N4 C30 122.56(13)
C28 N4 C30 127.08(13)
C27 N5 C29 109.37(12)
C27 N5 C33 124.01(13)
C29 N5 C33 126.29(12)
C49 N6 P2 124.79(10)
C49 N6 C51 116.34(13)
C51 N6 P2 118.20(11)
N4 C27 S2 128.00(12)
N5 C27 S2 126.02(12)
N5 C27 N4 105.97(13)
N4 C28 P2 125.18(11)
C29 C28 P2 129.68(12)
C29 C28 N4 105.14(13)
N5 C29 H29 125.4
C28 C29 N5 109.17(13)
C28 C29 H29 125.4
N4 C30 H30 106.1
N4 C30 C31 110.77(16)
N4 C30 C32 112.09(16)
C31 C30 H30 106.1
C31 C30 C32 115.02(18)
C32 C30 H30 106.1
C30 C31 H31A 109.5
C30 C31 H31B 109.5
C30 C31 H31C 109.5
H31A C31 H31B 109.5
H31A C31 H31C 109.5
H31B C31 H31C 109.5
C30 C32 H32A 109.5
C30 C32 H32B 109.5
C30 C32 H32C 109.5
H32A C32 H32B 109.5
H32A C32 H32C 109.5
H32B C32 H32C 109.5
N5 C33 H33 108.1
N5 C33 C34 109.56(12)
N5 C33 C35 110.81(12)
C34 C33 H33 108.1
C35 C33 H33 108.1
C35 C33 C34 111.92(13)
C33 C34 H34A 109.5
C33 C34 H34B 109.5
C33 C34 H34C 109.5
H34A C34 H34B 109.5
H34A C34 H34C 109.5
H34B C34 H34C 109.5
C33 C35 H35A 109.5
C33 C35 H35B 109.5
C33 C35 H35C 109.5
H35A C35 H35B 109.5
H35A C35 H35C 109.5
H35B C35 H35C 109.5
P2 C36 H36 107.9
C37 C36 P2 110.38(10)
C37 C36 H36 107.9
C37 C36 C43 114.60(12)
C43 C36 P2 107.99(10)
C43 C36 H36 107.9
C38 C37 C36 118.63(13)
C38 C37 C42 118.41(14)
C42 C37 C36 122.95(14)
C37 C38 H38 119.6
C39 C38 C37 120.83(15)
C39 C38 H38 119.6
C38 C39 H39 119.9
C38 C39 C40 120.21(16)
C40 C39 H39 119.9
C39 C40 H40 120.2
C41 C40 C39 119.67(16)
C41 C40 H40 120.2
C40 C41 H41 119.9
C40 C41 C42 120.20(16)
C42 C41 H41 119.9
C37 C42 H42 119.7
C41 C42 C37 120.61(16)
C41 C42 H42 119.7
C44 C43 C36 119.06(14)
C44 C43 C48 118.56(14)
C48 C43 C36 122.37(14)
C43 C44 H44 119.8
C45 C44 C43 120.49(15)
C45 C44 H44 119.8
C44 C45 H45 119.8
C46 C45 C44 120.49(16)
C46 C45 H45 119.8
C45 C46 H46 120.2
C45 C46 C47 119.56(15)
C47 C46 H46 120.2
C46 C47 H47 119.9
C46 C47 C48 120.24(16)
C48 C47 H47 119.9
C43 C48 H48 119.7
C47 C48 C43 120.65(15)
C47 C48 H48 119.7
N6 C49 H49A 109.0
N6 C49 H49B 109.0
N6 C49 C50 112.75(13)
H49A C49 H49B 107.8
C50 C49 H49A 109.0
C50 C49 H49B 109.0
C49 C50 H50A 109.5
C49 C50 H50B 109.5
C49 C50 H50C 109.5
H50A C50 H50B 109.5
H50A C50 H50C 109.5
H50B C50 H50C 109.5
N6 C51 H51A 109.0
N6 C51 H51B 109.0
N6 C51 C52 112.97(16)
H51A C51 H51B 107.8
C52 C51 H51A 109.0
C52 C51 H51B 109.0
C51 C52 H52A 109.5
C51 C52 H52B 109.5
C51 C52 H52C 109.5
H52A C52 H52B 109.5
H52A C52 H52C 109.5
H52B C52 H52C 109.5

loop_
_geom_bond_atom_site_label_1
_geom_bond_atom_site_label_2
_geom_bond_distance
S1 C1 1.6973(15)
P1 N3 1.6874(13)
P1 C2 1.8270(15)
P1 C10 1.8906(16)
N1 C1 1.3707(19)
N1 C2 1.4161(19)
N1 C4 1.4851(19)
N2 C1 1.3653(18)
N2 C3 1.3822(19)
N2 C7 1.4794(19)
N3 C23 1.4754(19)
N3 C25 1.471(2)
C2 C3 1.359(2)
C3 H3 0.9500
C4 H4 1.0000
C4 C5 1.514(2)
C4 C6 1.513(2)
C5 H5A 0.9800
C5 H5B 0.9800
C5 H5C 0.9800
C6 H6A 0.9800
C6 H6B 0.9800
C6 H6C 0.9800
C7 H7 1.0000
C7 C8 1.523(2)
C7 C9 1.522(2)
C8 H8A 0.9800
C8 H8B 0.9800
C8 H8C 0.9800
C9 H9A 0.9800
C9 H9B 0.9800
C9 H9C 0.9800
C10 H10 1.0000
C10 H10A 1.0000
C10 C17 1.521(2)
C10 C11 1.543(7)
C10 C11A 1.510(19)
C17 C18 1.396(2)
C17 C22 1.396(2)
C18 H18 0.9500
C18 C19 1.391(2)
C19 H19 0.9500
C19 C20 1.379(3)
C20 H20 0.9500
C20 C21 1.379(3)
C21 H21 0.9500
C21 C22 1.395(2)
C22 H22 0.9500
C23 H23A 0.9900
C23 H23B 0.9900
C23 C24 1.523(2)
C24 H24A 0.9800
C24 H24B 0.9800
C24 H24C 0.9800
C25 H25A 0.9900
C25 H25B 0.9900
C25 C26 1.527(2)
C26 H26A 0.9800
C26 H26B 0.9800
C26 H26C 0.9800
C11 C12 1.400(5)
C11 C16 1.395(6)
C12 H12 0.9500
C12 C13 1.387(6)
C13 H13 0.9500
C13 C14 1.381(5)
C14 H14 0.9500
C14 C15 1.386(6)
C15 H15 0.9500
C15 C16 1.398(6)
C16 H16 0.9500
C11A C12A 1.380(14)
C11A C16A 1.352(15)
C12A H12A 0.9500
C12A C13A 1.424(15)
C13A H13A 0.9500
C13A C14A 1.372(14)
C14A H14A 0.9500
C14A C15A 1.356(14)
C15A H15A 0.9500
C15A C16A 1.390(15)
C16A H16A 0.9500
S2 C27 1.6947(16)
P2 N6 1.6742(14)
P2 C28 1.8425(16)
P2 C36 1.8795(16)
N4 C27 1.369(2)
N4 C28 1.4092(19)
N4 C30 1.481(2)
N5 C27 1.3653(19)
N5 C29 1.3804(19)
N5 C33 1.4789(19)
N6 C49 1.465(2)
N6 C51 1.471(2)
C28 C29 1.361(2)
C29 H29 0.9500
C30 H30 1.0000
C30 C31 1.509(3)
C30 C32 1.521(3)
C31 H31A 0.9800
C31 H31B 0.9800
C31 H31C 0.9800
C32 H32A 0.9800
C32 H32B 0.9800
C32 H32C 0.9800
C33 H33 1.0000
C33 C34 1.524(2)
C33 C35 1.521(2)
C34 H34A 0.9800
C34 H34B 0.9800
C34 H34C 0.9800
C35 H35A 0.9800
C35 H35B 0.9800
C35 H35C 0.9800
C36 H36 1.0000
C36 C37 1.515(2)
C36 C43 1.521(2)
C37 C38 1.393(2)
C37 C42 1.397(2)
C38 H38 0.9500
C38 C39 1.388(2)
C39 H39 0.9500
C39 C40 1.390(3)
C40 H40 0.9500
C40 C41 1.379(3)
C41 H41 0.9500
C41 C42 1.397(2)
C42 H42 0.9500
C43 C44 1.396(2)
C43 C48 1.398(2)
C44 H44 0.9500
C44 C45 1.394(2)
C45 H45 0.9500
C45 C46 1.384(3)
C46 H46 0.9500
C46 C47 1.387(3)
C47 H47 0.9500
C47 C48 1.393(2)
C48 H48 0.9500
C49 H49A 0.9900
C49 H49B 0.9900
C49 C50 1.526(2)
C50 H50A 0.9800
C50 H50B 0.9800
C50 H50C 0.9800
C51 H51A 0.9900
C51 H51B 0.9900
C51 C52 1.518(3)
C52 H52A 0.9800
C52 H52B 0.9800
C52 H52C 0.9800

loop_
_geom_torsion_atom_site_label_1
_geom_torsion_atom_site_label_2
_geom_torsion_atom_site_label_3
_geom_torsion_atom_site_label_4
_geom_torsion
P1 N3 C23 C24 140.15(13)
P1 N3 C25 C26 -100.83(15)
P1 C2 C3 N2 -179.60(11)
P1 C10 C17 C18 52.44(18)
P1 C10 C17 C22 -129.27(13)
P1 C10 C11 C12 -57.6(8)
P1 C10 C11 C16 118.4(7)
P1 C10 C11A C12A -59.5(18)
P1 C10 C11A C16A 116.6(18)
N1 C2 C3 N2 0.48(16)
N3 P1 C2 N1 88.43(13)
N3 P1 C2 C3 -91.48(15)
N3 P1 C10 C17 179.66(11)
N3 P1 C10 C11 -58.0(3)
N3 P1 C10 C11A -46.5(7)
C1 N1 C2 P1 -179.93(10)
C1 N1 C2 C3 0.00(16)
C1 N1 C4 C5 -105.36(16)
C1 N1 C4 C6 125.55(16)
C1 N2 C3 C2 -0.81(17)
C1 N2 C7 C8 137.57(15)
C1 N2 C7 C9 -99.24(16)
C2 P1 N3 C23 -154.59(11)
C2 P1 N3 C25 50.66(13)
C2 P1 C10 C17 74.47(12)
C2 P1 C10 C11 -163.2(3)
C2 P1 C10 C11A -151.7(7)
C2 N1 C1 S1 179.80(11)
C2 N1 C1 N2 -0.48(16)
C2 N1 C4 C5 73.4(2)
C2 N1 C4 C6 -55.7(2)
C3 N2 C1 S1 -179.49(11)
C3 N2 C1 N1 0.78(16)
C3 N2 C7 C8 -49.79(19)
C3 N2 C7 C9 73.41(17)
C4 N1 C1 S1 -1.2(2)
C4 N1 C1 N2 178.53(12)
C4 N1 C2 P1 1.2(2)
C4 N1 C2 C3 -178.90(14)
C7 N2 C1 S1 -5.9(2)
C7 N2 C1 N1 174.39(12)
C7 N2 C3 C2 -174.38(13)
C10 P1 N3 C23 101.62(12)
C10 P1 N3 C25 -53.13(13)
C10 P1 C2 N1 -164.86(12)
C10 P1 C2 C3 15.23(16)
C10 C17 C18 C19 177.99(15)
C10 C17 C22 C21 -177.99(14)
C10 C11 C12 C13 174.6(6)
C10 C11 C16 C15 -174.9(5)
C10 C11A C12A C13A 174.7(13)
C10 C11A C16A C15A -174.1(15)
C17 C10 C11 C12 65.4(8)
C17 C10 C11 C16 -118.6(7)
C17 C10 C11A C12A 73.0(18)
C17 C10 C11A C16A -111.0(19)
C17 C18 C19 C20 0.4(3)
C18 C17 C22 C21 0.4(2)
C18 C19 C20 C21 -0.4(3)
C19 C20 C21 C22 0.5(3)
C20 C21 C22 C17 -0.5(3)
C22 C17 C18 C19 -0.3(2)
C23 N3 C25 C26 104.19(16)
C25 N3 C23 C24 -63.46(19)
C11 C10 C17 C18 -63.6(3)
C11 C10 C17 C22 114.7(3)
C11 C12 C13 C14 0.0(8)
C12 C11 C16 C15 1.3(11)
C12 C13 C14 C15 1.6(6)
C13 C14 C15 C16 -1.7(6)
C14 C15 C16 C11 0.3(8)
C16 C11 C12 C13 -1.4(11)
C11A C10 C17 C18 -78.3(7)
C11A C10 C17 C22 100.0(7)
C11A C12A C13A C14A 0.9(19)
C12A C11A C16A C15A 2(3)
C12A C13A C14A C15A -0.7(17)
C13A C14A C15A C16A 1(2)
C14A C15A C16A C11A -2(2)
C16A C11A C12A C13A -1(3)
P2 N6 C49 C50 -96.02(15)
P2 N6 C51 C52 -117.11(17)
P2 C28 C29 N5 179.69(11)
P2 C36 C37 C38 112.30(14)
P2 C36 C37 C42 -68.76(17)
P2 C36 C43 C44 -134.39(13)
P2 C36 C43 C48 44.27(17)
N4 C28 C29 N5 -0.41(17)
N6 P2 C28 N4 105.47(14)
N6 P2 C28 C29 -74.64(16)
N6 P2 C36 C37 -54.97(12)
N6 P2 C36 C43 179.04(10)
C27 N4 C28 P2 179.82(11)
C27 N4 C28 C29 -0.09(17)
C27 N4 C30 C31 111.68(18)
C27 N4 C30 C32 -118.37(18)
C27 N5 C29 C28 0.78(17)
C27 N5 C33 C34 -78.56(18)
C27 N5 C33 C35 157.45(14)
C28 P2 N6 C49 39.17(14)
C28 P2 N6 C51 -131.10(13)
C28 P2 C36 C37 -162.19(11)
C28 P2 C36 C43 71.82(11)
C28 N4 C27 S2 -178.15(12)
C28 N4 C27 N5 0.55(17)
C28 N4 C30 C31 -66.5(2)
C28 N4 C30 C32 63.4(2)
C29 N5 C27 S2 177.93(12)
C29 N5 C27 N4 -0.80(16)
C29 N5 C33 C34 94.09(17)
C29 N5 C33 C35 -29.9(2)
C30 N4 C27 S2 3.4(2)
C30 N4 C27 N5 -177.94(14)
C30 N4 C28 P2 -1.8(2)
C30 N4 C28 C29 178.31(15)
C33 N5 C27 S2 -8.3(2)
C33 N5 C27 N4 172.92(13)
C33 N5 C29 C28 -172.77(13)
C36 P2 N6 C49 -60.55(14)
C36 P2 N6 C51 129.18(13)
C36 P2 C28 N4 -147.06(13)
C36 P2 C28 C29 32.82(16)
C36 C37 C38 C39 176.61(15)
C36 C37 C42 C41 -176.72(15)
C36 C43 C44 C45 178.41(14)
C36 C43 C48 C47 -178.46(15)
C37 C36 C43 C44 102.14(16)
C37 C36 C43 C48 -79.19(18)
C37 C38 C39 C40 0.5(3)
C38 C37 C42 C41 2.2(2)
C38 C39 C40 C41 1.6(3)
C39 C40 C41 C42 -1.8(3)
C40 C41 C42 C37 -0.2(3)
C42 C37 C38 C39 -2.4(2)
C43 C36 C37 C38 -125.53(15)
C43 C36 C37 C42 53.4(2)
C43 C44 C45 C46 -0.1(2)
C44 C43 C48 C47 0.2(2)
C44 C45 C46 C47 0.7(3)
C45 C46 C47 C48 -0.8(3)
C46 C47 C48 C43 0.3(3)
C48 C43 C44 C45 -0.3(2)
C49 N6 C51 C52 71.8(2)
C51 N6 C49 C50 74.41(18)
